data_7036395
loop_
_publ_author_name
'Maurya, Mannar R.'
'Uprety, Bhawna'
'Avecilla, Fernando'
'Ad\~ao, Pedro'
'Costa Pessoa, J.'

_publ_section_title
;
 Vanadium(v) complexes of a tripodal ligand, their characterisation and
 biological implications.
;
_journal_issue 40
_journal_name_full 'Dalton transactions (Cambridge, England : 2003)'
_journal_page_first 17736
_journal_page_last 17755
_journal_paper_doi 10.1039/c5dt02716k
_journal_volume 44
_journal_year 2015
_chemical_formula_moiety 'C39 H59 N2 O5 V, C H4 O'
_chemical_formula_sum 'C40 H63 N2 O6 V'
_chemical_formula_weight 718.86
_chemical_name_systematic
; 
 ? 
;
_space_group_IT_number 2
_symmetry_cell_setting triclinic
_symmetry_space_group_name_Hall '-P 1'
_symmetry_space_group_name_H-M 'P -1'
_atom_sites_solution_hydrogens geom
_atom_sites_solution_primary direct
_atom_sites_solution_secondary difmap
_audit_creation_method SHELXL-97
_cell_angle_alpha 67.981(3)
_cell_angle_beta 82.406(4)
_cell_angle_gamma 86.889(3)
_cell_formula_units_Z 2
_cell_length_a 7.9065(5)
_cell_length_b 14.5215(9)
_cell_length_c 19.1809(12)
_cell_measurement_reflns_used 97050
_cell_measurement_temperature 100(2)
_cell_measurement_theta_max 47.476
_cell_measurement_theta_min 4.435
_cell_volume 2023.7(2)
_computing_cell_refinement 'SAINT V7.68A (Bruker: Madison, 2009 ) in Apex2 suite'
_computing_data_collection 'Apex2, Bruker Instrument Service v2010, 1-2'
_computing_data_reduction 'SAINT and XPREP Version 2008/2 (Sheldrick, Bruker AXS Inc.)'
_computing_molecular_graphics 'Bruker SHELXTL'
_computing_publication_material 'Bruker SHELXTL'
_computing_structure_refinement 'XL V2008/4 (G. M. Sheldrick, Acta Cryst. (2008). A64, 112-122)'
_computing_structure_solution 'XS V2008/1 (G. M. Sheldrick, Acta Cryst. (2008). A64, 112-122)'
_diffrn_ambient_temperature 100(2)
_diffrn_measured_fraction_theta_full 0.991
_diffrn_measured_fraction_theta_max 0.991
_diffrn_measurement_device_type 'CCD area detector'
_diffrn_measurement_method 'phi and omega scans'
_diffrn_radiation_monochromator graphite
_diffrn_radiation_source 'fine-focus sealed tube'
_diffrn_radiation_type MoK\a
_diffrn_radiation_wavelength 0.71073
_diffrn_reflns_av_R_equivalents 0.0672
_diffrn_reflns_av_unetI/netI 0.0376
_diffrn_reflns_limit_h_max 10
_diffrn_reflns_limit_h_min -10
_diffrn_reflns_limit_k_max 18
_diffrn_reflns_limit_k_min -18
_diffrn_reflns_limit_l_max 25
_diffrn_reflns_limit_l_min -25
_diffrn_reflns_number 96907
_diffrn_reflns_theta_full 27.81
_diffrn_reflns_theta_max 27.81
_diffrn_reflns_theta_min 1.15
_exptl_absorpt_coefficient_mu 0.290
_exptl_absorpt_correction_T_max 0.9129
_exptl_absorpt_correction_T_min 0.8758
_exptl_absorpt_correction_type multi-scan
_exptl_absorpt_process_details SADABS
_exptl_crystal_colour black
_exptl_crystal_density_diffrn 1.180
_exptl_crystal_density_method 'not measured'
_exptl_crystal_description Block
_exptl_crystal_F_000 776
_exptl_crystal_size_max 0.47
_exptl_crystal_size_mid 0.36
_exptl_crystal_size_min 0.32
_refine_diff_density_max 0.567
_refine_diff_density_min -0.732
_refine_diff_density_rms 0.107
_refine_ls_extinction_method none
_refine_ls_goodness_of_fit_ref 1.041
_refine_ls_hydrogen_treatment mixed
_refine_ls_matrix_type full
_refine_ls_number_parameters 497
_refine_ls_number_reflns 9500
_refine_ls_number_restraints 0
_refine_ls_restrained_S_all 1.041
_refine_ls_R_factor_all 0.0712
_refine_ls_R_factor_gt 0.0502
_refine_ls_shift/su_max 0.000
_refine_ls_shift/su_mean 0.000
_refine_ls_structure_factor_coef Fsqd
_refine_ls_weighting_details 'calc w=1/[\s^2^(Fo^2^)+(0.0949P)^2^+0.7023P] where P=(Fo^2^+2Fc^2^)/3'
_refine_ls_weighting_scheme calc
_refine_ls_wR_factor_gt 0.1380
_refine_ls_wR_factor_ref 0.1573
_reflns_number_gt 7353
_reflns_number_total 9500
_reflns_threshold_expression >2sigma(I)
_cod_data_source_file c5dt02716k3.cif
_cod_data_source_block compound2
_cod_depositor_comments
;
The following automatic conversions were performed:

'_symmetry_cell_setting' value 'Triclinic' changed to 'triclinic'
according to
/usr/data/users/saulius/crontab/automatic-downloads/rss-feeds/RSC/lib/dictionaries/cif_core.dic
dictionary named 'cif_core.dic' version 2.4.2 from 2011-04-26.

Automatic conversion script
Id: cif_fix_values 3271 2015-04-21 07:52:19Z andrius 

 Adding full bibliography for 7036395.cif.
;
_cod_original_sg_symbol_Hall -P1
_cod_original_sg_symbol_H-M P-1
_cod_database_code 7036395

loop_
_symmetry_equiv_pos_as_xyz
'x, y, z'
'-x, -y, -z'

loop_
_atom_site_label
_atom_site_type_symbol
_atom_site_fract_x
_atom_site_fract_y
_atom_site_fract_z
_atom_site_U_iso_or_equiv
_atom_site_adp_type
_atom_site_occupancy
_atom_site_symmetry_multiplicity
_atom_site_calc_flag
_atom_site_refinement_flags
V1 V 0.54869(4) 0.59285(2) 0.661947(18) 0.02082(11) Uani 1 1 d .
N1 N 0.2962(2) 0.59529(12) 0.74081(9) 0.0203(3) Uani 1 1 d .
O1M O 0.71561(17) 0.59182(11) 0.58727(8) 0.0256(3) Uani 1 1 d .
C1 C 0.4319(2) 0.39115(14) 0.75904(11) 0.0212(4) Uani 1 1 d .
C1M C 0.8938(3) 0.6009(2) 0.58514(14) 0.0366(5) Uani 1 1 d .
H1M1 H 0.9289 0.6689 0.5531 0.055 Uiso 1 1 calc R
H1M2 H 0.9539 0.5543 0.5643 0.055 Uiso 1 1 calc R
H1M3 H 0.9218 0.5857 0.6366 0.055 Uiso 1 1 calc R
O1 O 0.65960(17) 0.58625(11) 0.72695(8) 0.0262(3) Uani 1 1 d .
O2 O 0.51017(17) 0.72810(10) 0.62191(8) 0.0242(3) Uani 1 1 d .
O2M O 0.36709(18) 0.60191(11) 0.57637(8) 0.0261(3) Uani 1 1 d .
H2M H 0.359(3) 0.547(2) 0.5661(15) 0.035(7) Uiso 1 1 d .
N2 N 0.2932(3) 0.68018(17) 0.94359(14) 0.0443(5) Uani 1 1 d .
C2 C 0.2740(2) 0.41092(15) 0.79326(11) 0.0228(4) Uani 1 1 d .
C2M C 0.3459(3) 0.68615(19) 0.51002(13) 0.0367(5) Uani 1 1 d .
H2M1 H 0.3079 0.7429 0.5241 0.055 Uiso 1 1 calc R
H2M2 H 0.2604 0.6718 0.4829 0.055 Uiso 1 1 calc R
H2M3 H 0.4549 0.7019 0.4772 0.055 Uiso 1 1 calc R
O3 O 0.49195(17) 0.46026(10) 0.69128(8) 0.0230(3) Uani 1 1 d .
C3 C 0.2034(3) 0.34389(16) 0.86196(12) 0.0256(4) Uani 1 1 d .
H3 H 0.093(3) 0.3597(17) 0.8865(13) 0.026(6) Uiso 1 1 d .
O3M O 0.6928(3) 0.55087(13) 0.46049(10) 0.0459(5) Uani 1 1 d .
H3M H 0.678(4) 0.556(2) 0.5055(19) 0.053(9) Uiso 1 1 d .
C3M C 0.7733(4) 0.6347(2) 0.40484(15) 0.0443(6) Uani 1 1 d .
H3M1 H 0.7298 0.6944 0.4136 0.066 Uiso 1 1 calc R
H3M2 H 0.7498 0.6392 0.3548 0.066 Uiso 1 1 calc R
H3M3 H 0.8967 0.6293 0.4072 0.066 Uiso 1 1 calc R
C4 C 0.2848(3) 0.25421(16) 0.89831(12) 0.0267(4) Uani 1 1 d .
C5 C 0.4401(3) 0.23609(16) 0.86221(12) 0.0258(4) Uani 1 1 d .
H5 H 0.492(3) 0.1805(18) 0.8826(13) 0.024(6) Uiso 1 1 d .
C6 C 0.5184(2) 0.30159(15) 0.79314(11) 0.0239(4) Uani 1 1 d .
C7 C 0.1897(2) 0.50765(14) 0.75184(11) 0.0223(4) Uani 1 1 d .
H7A H 0.1678 0.5092 0.7018 0.027 Uiso 1 1 calc R
H7B H 0.0783 0.5123 0.7807 0.027 Uiso 1 1 calc R
C8 C 0.1976(2) 0.68691(14) 0.70208(11) 0.0218(4) Uani 1 1 d .
H8A H 0.0848 0.6846 0.7321 0.026 Uiso 1 1 calc R
H8B H 0.1781 0.6886 0.6517 0.026 Uiso 1 1 calc R
C9 C 0.2878(2) 0.77961(15) 0.69245(11) 0.0221(4) Uani 1 1 d .
C10 C 0.2195(3) 0.84536(16) 0.72559(12) 0.0261(4) Uani 1 1 d .
H10 H 0.109(3) 0.8296(19) 0.7565(15) 0.035(7) Uiso 1 1 d .
C11 C 0.3073(3) 0.92947(16) 0.71695(12) 0.0286(4) Uani 1 1 d .
C12 C 0.4638(3) 0.94706(16) 0.67133(13) 0.0295(5) Uani 1 1 d .
H12 H 0.528(3) 1.0080(18) 0.6637(13) 0.027(6) Uiso 1 1 d .
C13 C 0.5389(3) 0.88390(15) 0.63677(12) 0.0256(4) Uani 1 1 d .
C14 C 0.4487(2) 0.79671(15) 0.65031(11) 0.0223(4) Uani 1 1 d .
C15 C 0.3362(2) 0.59344(15) 0.81520(11) 0.0233(4) Uani 1 1 d .
H15A H 0.4097 0.6510 0.8057 0.028 Uiso 1 1 calc R
H15B H 0.4031 0.5325 0.8390 0.028 Uiso 1 1 calc R
C16 C 0.1809(3) 0.59622(18) 0.87188(12) 0.0297(5) Uani 1 1 d .
H16A H 0.1138 0.6575 0.8496 0.036 Uiso 1 1 calc R
H16B H 0.1067 0.5385 0.8828 0.036 Uiso 1 1 calc R
C17 C 0.2390(3) 0.59358(17) 0.94414(12) 0.0274(4) Uani 1 1 d .
C18 C 0.2373(3) 0.5081(2) 1.00642(14) 0.0377(5) Uani 1 1 d .
H18 H 0.203(4) 0.457(2) 1.0055(18) 0.051(9) Uiso 1 1 d .
C19 C 0.2937(4) 0.5093(3) 1.07133(16) 0.0490(7) Uani 1 1 d .
H19 H 0.291(4) 0.451(3) 1.1129(19) 0.060(9) Uiso 1 1 d .
C20 C 0.3494(3) 0.5958(3) 1.07126(17) 0.0501(7) Uani 1 1 d .
H20 H 0.388(4) 0.598(2) 1.1156(19) 0.063(10) Uiso 1 1 d .
C21 C 0.3464(4) 0.6789(2) 1.00717(19) 0.0517(7) Uani 1 1 d .
H21 H 0.380(5) 0.747(3) 1.006(2) 0.071(10) Uiso 1 1 d .
C22 C 0.2040(3) 0.18190(17) 0.97492(13) 0.0320(5) Uani 1 1 d .
C23 C 0.0302(3) 0.14849(19) 0.96563(15) 0.0399(6) Uani 1 1 d .
H23A H -0.0424 0.2068 0.9449 0.060 Uiso 1 1 calc R
H23B H -0.0247 0.1047 1.0151 0.060 Uiso 1 1 calc R
H23C H 0.0466 0.1125 0.9310 0.060 Uiso 1 1 calc R
C24 C 0.3130(3) 0.08878(18) 1.00773(14) 0.0416(6) Uani 1 1 d .
H24A H 0.3329 0.0549 0.9718 0.062 Uiso 1 1 calc R
H24B H 0.2533 0.0440 1.0556 0.062 Uiso 1 1 calc R
H24C H 0.4227 0.1079 1.0168 0.062 Uiso 1 1 calc R
C25 C 0.1789(4) 0.23514(19) 1.03165(14) 0.0419(6) Uani 1 1 d .
H25A H 0.2891 0.2594 1.0356 0.063 Uiso 1 1 calc R
H25B H 0.1313 0.1885 1.0815 0.063 Uiso 1 1 calc R
H25C H 0.1003 0.2913 1.0139 0.063 Uiso 1 1 calc R
C26 C 0.6921(3) 0.27765(16) 0.75725(12) 0.0278(4) Uani 1 1 d .
C27 C 0.6798(3) 0.28457(19) 0.67653(14) 0.0375(5) Uani 1 1 d .
H27A H 0.7920 0.2712 0.6536 0.056 Uiso 1 1 calc R
H27B H 0.6417 0.3514 0.6464 0.056 Uiso 1 1 calc R
H27C H 0.5977 0.2356 0.6778 0.056 Uiso 1 1 calc R
C28 C 0.8265(3) 0.35050(19) 0.75542(15) 0.0361(5) Uani 1 1 d .
H28A H 0.8394 0.3433 0.8073 0.054 Uiso 1 1 calc R
H28B H 0.7904 0.4185 0.7271 0.054 Uiso 1 1 calc R
H28C H 0.9358 0.3364 0.7307 0.054 Uiso 1 1 calc R
C29 C 0.7541(3) 0.17316(19) 0.80204(15) 0.0405(6) Uani 1 1 d .
H29A H 0.8627 0.1598 0.7763 0.061 Uiso 1 1 calc R
H29B H 0.6692 0.1245 0.8055 0.061 Uiso 1 1 calc R
H29C H 0.7703 0.1682 0.8531 0.061 Uiso 1 1 calc R
C30 C 0.7140(3) 0.90617(16) 0.58876(14) 0.0321(5) Uani 1 1 d .
C31 C 0.7089(3) 0.89831(19) 0.51180(14) 0.0385(5) Uani 1 1 d .
H31A H 0.6714 0.8317 0.5193 0.058 Uiso 1 1 calc R
H31B H 0.8231 0.9104 0.4832 0.058 Uiso 1 1 calc R
H31C H 0.6289 0.9478 0.4835 0.058 Uiso 1 1 calc R
C32 C 0.8439(3) 0.83218(19) 0.63277(16) 0.0396(6) Uani 1 1 d .
H32A H 0.8487 0.8396 0.6812 0.059 Uiso 1 1 calc R
H32B H 0.9568 0.8453 0.6030 0.059 Uiso 1 1 calc R
H32C H 0.8094 0.7643 0.6422 0.059 Uiso 1 1 calc R
C33 C 0.7726(3) 1.01161(19) 0.57397(19) 0.0511(7) Uani 1 1 d .
H33A H 0.6896 1.0600 0.5468 0.077 Uiso 1 1 calc R
H33B H 0.8843 1.0239 0.5432 0.077 Uiso 1 1 calc R
H33C H 0.7812 1.0183 0.6224 0.077 Uiso 1 1 calc R
C34 C 0.2434(3) 1.00037(19) 0.75677(16) 0.0423(6) Uani 1 1 d .
C35 C 0.2279(6) 1.1047(2) 0.6997(2) 0.0824(14) Uani 1 1 d .
H35A H 0.1410 1.1065 0.6672 0.124 Uiso 1 1 calc R
H35B H 0.3379 1.1254 0.6685 0.124 Uiso 1 1 calc R
H35C H 0.1948 1.1500 0.7264 0.124 Uiso 1 1 calc R
C36 C 0.0744(4) 0.9686(2) 0.80502(17) 0.0486(7) Uani 1 1 d .
H36A H -0.0125 0.9693 0.7728 0.073 Uiso 1 1 calc R
H36B H 0.0407 1.0145 0.8311 0.073 Uiso 1 1 calc R
H36C H 0.0851 0.9013 0.8425 0.073 Uiso 1 1 calc R
C37 C 0.3741(5) 0.9983(4) 0.8106(3) 0.0927(15) Uani 1 1 d .
H37A H 0.3387 1.0456 0.8353 0.139 Uiso 1 1 calc R
H37B H 0.4868 1.0168 0.7815 0.139 Uiso 1 1 calc R
H37C H 0.3795 0.9313 0.8492 0.139 Uiso 1 1 calc R

loop_
_atom_site_aniso_label
_atom_site_aniso_U_11
_atom_site_aniso_U_22
_atom_site_aniso_U_33
_atom_site_aniso_U_23
_atom_site_aniso_U_13
_atom_site_aniso_U_12
V1 0.01524(17) 0.02524(18) 0.02271(18) -0.00968(13) -0.00204(12) -0.00117(12)
N1 0.0154(7) 0.0230(8) 0.0225(8) -0.0081(6) -0.0033(6) -0.0018(6)
O1M 0.0171(7) 0.0319(8) 0.0281(7) -0.0123(6) 0.0004(5) -0.0016(6)
C1 0.0202(9) 0.0234(9) 0.0212(9) -0.0083(8) -0.0045(7) -0.0040(7)
C1M 0.0172(10) 0.0534(15) 0.0393(13) -0.0184(11) 0.0002(9) -0.0023(9)
O1 0.0182(7) 0.0340(8) 0.0280(7) -0.0131(6) -0.0037(6) -0.0002(6)
O2 0.0186(7) 0.0252(7) 0.0280(7) -0.0097(6) 0.0003(5) -0.0013(5)
O2M 0.0256(7) 0.0272(8) 0.0261(7) -0.0096(6) -0.0065(6) -0.0005(6)
N2 0.0401(12) 0.0453(12) 0.0563(14) -0.0274(11) -0.0103(10) -0.0009(10)
C2 0.0178(9) 0.0245(10) 0.0280(10) -0.0109(8) -0.0054(7) -0.0022(7)
C2M 0.0348(12) 0.0413(13) 0.0309(12) -0.0090(10) -0.0071(9) 0.0001(10)
O3 0.0213(7) 0.0255(7) 0.0222(7) -0.0089(6) -0.0020(5) -0.0010(5)
C3 0.0202(10) 0.0282(10) 0.0281(10) -0.0101(8) -0.0018(8) -0.0037(8)
O3M 0.0664(13) 0.0417(10) 0.0329(9) -0.0193(8) 0.0077(8) -0.0222(9)
C3M 0.0470(15) 0.0457(15) 0.0381(13) -0.0148(11) 0.0045(11) -0.0120(12)
C4 0.0242(10) 0.0273(10) 0.0273(10) -0.0082(8) -0.0024(8) -0.0051(8)
C5 0.0236(10) 0.0230(10) 0.0295(11) -0.0071(8) -0.0071(8) 0.0014(8)
C6 0.0186(9) 0.0293(10) 0.0265(10) -0.0127(8) -0.0044(7) -0.0011(8)
C7 0.0155(9) 0.0248(10) 0.0271(10) -0.0093(8) -0.0037(7) -0.0035(7)
C8 0.0141(8) 0.0255(10) 0.0258(10) -0.0091(8) -0.0039(7) 0.0005(7)
C9 0.0173(9) 0.0240(10) 0.0252(10) -0.0083(8) -0.0054(7) 0.0000(7)
C10 0.0209(10) 0.0274(10) 0.0285(10) -0.0093(8) -0.0014(8) 0.0009(8)
C11 0.0277(11) 0.0273(11) 0.0319(11) -0.0125(9) -0.0025(8) 0.0005(8)
C12 0.0255(10) 0.0248(10) 0.0384(12) -0.0110(9) -0.0051(9) -0.0036(8)
C13 0.0181(9) 0.0259(10) 0.0304(10) -0.0067(8) -0.0049(8) -0.0020(8)
C14 0.0173(9) 0.0235(10) 0.0258(10) -0.0081(8) -0.0049(7) 0.0010(7)
C15 0.0171(9) 0.0293(10) 0.0246(10) -0.0110(8) -0.0033(7) -0.0013(7)
C16 0.0204(10) 0.0417(12) 0.0291(11) -0.0155(10) -0.0030(8) -0.0003(9)
C17 0.0175(9) 0.0386(12) 0.0294(11) -0.0170(9) -0.0010(8) 0.0006(8)
C18 0.0332(12) 0.0427(14) 0.0362(13) -0.0123(11) -0.0054(10) -0.0045(11)
C19 0.0369(14) 0.0668(19) 0.0341(14) -0.0082(13) -0.0071(11) 0.0059(13)
C20 0.0352(14) 0.084(2) 0.0498(16) -0.0441(16) -0.0147(12) 0.0140(14)
C21 0.0435(15) 0.0595(18) 0.072(2) -0.0438(17) -0.0179(14) 0.0041(13)
C22 0.0308(11) 0.0296(11) 0.0303(11) -0.0059(9) 0.0005(9) -0.0039(9)
C23 0.0341(12) 0.0359(13) 0.0413(13) -0.0058(11) 0.0030(10) -0.0108(10)
C24 0.0436(14) 0.0330(12) 0.0354(13) 0.0007(10) -0.0006(11) -0.0021(10)
C25 0.0501(15) 0.0393(13) 0.0297(12) -0.0078(10) 0.0061(10) -0.0088(11)
C26 0.0200(10) 0.0306(11) 0.0314(11) -0.0109(9) -0.0009(8) 0.0021(8)
C27 0.0340(12) 0.0449(14) 0.0387(13) -0.0229(11) -0.0032(10) 0.0082(10)
C28 0.0201(10) 0.0415(13) 0.0465(14) -0.0165(11) -0.0030(9) 0.0002(9)
C29 0.0287(12) 0.0379(13) 0.0485(14) -0.0109(11) -0.0019(10) 0.0093(10)
C30 0.0163(10) 0.0288(11) 0.0477(13) -0.0116(10) 0.0012(9) -0.0030(8)
C31 0.0241(11) 0.0415(13) 0.0404(13) -0.0075(11) 0.0059(9) -0.0019(9)
C32 0.0197(10) 0.0414(13) 0.0593(16) -0.0191(12) -0.0084(10) -0.0008(9)
C33 0.0286(12) 0.0345(13) 0.084(2) -0.0209(14) 0.0152(13) -0.0120(10)
C34 0.0453(14) 0.0335(13) 0.0514(15) -0.0237(11) 0.0087(12) -0.0058(11)
C35 0.104(3) 0.0283(14) 0.092(3) -0.0185(15) 0.054(2) -0.0055(16)
C36 0.0572(17) 0.0353(13) 0.0514(16) -0.0214(12) 0.0182(13) -0.0041(12)
C37 0.072(2) 0.140(4) 0.122(4) -0.111(3) -0.014(2) -0.002(3)

loop_
_atom_type_symbol
_atom_type_description
_atom_type_scat_dispersion_real
_atom_type_scat_dispersion_imag
_atom_type_scat_source
C C 0.0033 0.0016 'International Tables Vol C Tables 4.2.6.8 and 6.1.1.4'
H H 0.0000 0.0000 'International Tables Vol C Tables 4.2.6.8 and 6.1.1.4'
N N 0.0061 0.0033 'International Tables Vol C Tables 4.2.6.8 and 6.1.1.4'
O O 0.0106 0.0060 'International Tables Vol C Tables 4.2.6.8 and 6.1.1.4'
V V 0.3005 0.5294 'International Tables Vol C Tables 4.2.6.8 and 6.1.1.4'

loop_
_geom_angle_atom_site_label_1
_geom_angle_atom_site_label_2
_geom_angle_atom_site_label_3
_geom_angle
O1 V1 O1M 100.75(7)
O1 V1 O2 100.04(7)
O1M V1 O2 95.42(6)
O1 V1 O3 100.28(7)
O1M V1 O3 94.98(6)
O2 V1 O3 154.98(6)
O1 V1 O2M 174.62(7)
O1M V1 O2M 84.63(6)
O2 V1 O2M 79.53(6)
O3 V1 O2M 78.87(6)
O1 V1 N1 90.73(6)
O1M V1 N1 168.51(6)
O2 V1 N1 82.73(6)
O3 V1 N1 82.56(6)
O2M V1 N1 83.89(6)
C15 N1 C8 110.42(15)
C15 N1 C7 110.55(15)
C8 N1 C7 107.72(14)
C15 N1 V1 110.37(11)
C8 N1 V1 108.62(11)
C7 N1 V1 109.10(12)
C1M O1M V1 127.85(14)
O3 C1 C2 116.87(17)
O3 C1 C6 122.55(17)
C2 C1 C6 120.54(18)
O1M C1M H1M1 109.5
O1M C1M H1M2 109.5
H1M1 C1M H1M2 109.5
O1M C1M H1M3 109.5
H1M1 C1M H1M3 109.5
H1M2 C1M H1M3 109.5
C14 O2 V1 135.14(13)
C2M O2M V1 124.96(14)
C2M O2M H2M 108.7(17)
V1 O2M H2M 116.0(17)
C21 N2 C17 117.0(2)
C3 C2 C1 120.42(19)
C3 C2 C7 122.92(18)
C1 C2 C7 116.66(17)
O2M C2M H2M1 109.5
O2M C2M H2M2 109.5
H2M1 C2M H2M2 109.5
O2M C2M H2M3 109.5
H2M1 C2M H2M3 109.5
H2M2 C2M H2M3 109.5
C1 O3 V1 132.26(12)
C2 C3 C4 121.21(19)
C2 C3 H3 119.7(14)
C4 C3 H3 119.1(14)
C3M O3M H3M 112(2)
O3M C3M H3M1 109.5
O3M C3M H3M2 109.5
H3M1 C3M H3M2 109.5
O3M C3M H3M3 109.5
H3M1 C3M H3M3 109.5
H3M2 C3M H3M3 109.5
C5 C4 C3 116.93(19)
C5 C4 C22 123.1(2)
C3 C4 C22 119.92(19)
C4 C5 C6 124.4(2)
C4 C5 H5 119.2(16)
C6 C5 H5 116.4(16)
C5 C6 C1 116.53(18)
C5 C6 C26 121.57(19)
C1 C6 C26 121.89(18)
N1 C7 C2 112.30(15)
N1 C7 H7A 109.1
C2 C7 H7A 109.1
N1 C7 H7B 109.1
C2 C7 H7B 109.1
H7A C7 H7B 107.9
N1 C8 C9 112.33(15)
N1 C8 H8A 109.1
C9 C8 H8A 109.1
N1 C8 H8B 109.1
C9 C8 H8B 109.1
H8A C8 H8B 107.9
C10 C9 C14 120.20(18)
C10 C9 C8 122.34(18)
C14 C9 C8 117.43(18)
C11 C10 C9 121.08(19)
C11 C10 H10 120.9(15)
C9 C10 H10 118.0(15)
C10 C11 C12 117.3(2)
C10 C11 C34 123.1(2)
C12 C11 C34 119.6(2)
C13 C12 C11 124.2(2)
C13 C12 H12 117.5(14)
C11 C12 H12 118.3(14)
C12 C13 C14 116.41(19)
C12 C13 C30 121.71(19)
C14 C13 C30 121.84(19)
O2 C14 C9 117.16(17)
O2 C14 C13 122.18(18)
C9 C14 C13 120.64(19)
N1 C15 C16 115.51(16)
N1 C15 H15A 108.4
C16 C15 H15A 108.4
N1 C15 H15B 108.4
C16 C15 H15B 108.4
H15A C15 H15B 107.5
C17 C16 C15 110.03(17)
C17 C16 H16A 109.7
C15 C16 H16A 109.7
C17 C16 H16B 109.7
C15 C16 H16B 109.7
H16A C16 H16B 108.2
N2 C17 C18 122.0(2)
N2 C17 C16 116.3(2)
C18 C17 C16 121.7(2)
C17 C18 C19 119.5(3)
C17 C18 H18 120(2)
C19 C18 H18 120(2)
C20 C19 C18 118.9(3)
C20 C19 H19 123(2)
C18 C19 H19 118(2)
C19 C20 C21 118.6(3)
C19 C20 H20 120(2)
C21 C20 H20 121(2)
N2 C21 C20 124.0(3)
N2 C21 H21 115(2)
C20 C21 H21 121(2)
C4 C22 C24 112.95(19)
C4 C22 C23 109.19(19)
C24 C22 C23 107.9(2)
C4 C22 C25 108.95(18)
C24 C22 C25 108.3(2)
C23 C22 C25 109.5(2)
C22 C23 H23A 109.5
C22 C23 H23B 109.5
H23A C23 H23B 109.5
C22 C23 H23C 109.5
H23A C23 H23C 109.5
H23B C23 H23C 109.5
C22 C24 H24A 109.5
C22 C24 H24B 109.5
H24A C24 H24B 109.5
C22 C24 H24C 109.5
H24A C24 H24C 109.5
H24B C24 H24C 109.5
C22 C25 H25A 109.5
C22 C25 H25B 109.5
H25A C25 H25B 109.5
C22 C25 H25C 109.5
H25A C25 H25C 109.5
H25B C25 H25C 109.5
C28 C26 C29 107.33(19)
C28 C26 C27 109.39(19)
C29 C26 C27 107.90(19)
C28 C26 C6 110.00(18)
C29 C26 C6 111.98(18)
C27 C26 C6 110.16(17)
C26 C27 H27A 109.5
C26 C27 H27B 109.5
H27A C27 H27B 109.5
C26 C27 H27C 109.5
H27A C27 H27C 109.5
H27B C27 H27C 109.5
C26 C28 H28A 109.5
C26 C28 H28B 109.5
H28A C28 H28B 109.5
C26 C28 H28C 109.5
H28A C28 H28C 109.5
H28B C28 H28C 109.5
C26 C29 H29A 109.5
C26 C29 H29B 109.5
H29A C29 H29B 109.5
C26 C29 H29C 109.5
H29A C29 H29C 109.5
H29B C29 H29C 109.5
C31 C30 C32 110.4(2)
C31 C30 C33 107.5(2)
C32 C30 C33 108.3(2)
C31 C30 C13 111.31(18)
C32 C30 C13 108.25(19)
C33 C30 C13 111.13(19)
C30 C31 H31A 109.5
C30 C31 H31B 109.5
H31A C31 H31B 109.5
C30 C31 H31C 109.5
H31A C31 H31C 109.5
H31B C31 H31C 109.5
C30 C32 H32A 109.5
C30 C32 H32B 109.5
H32A C32 H32B 109.5
C30 C32 H32C 109.5
H32A C32 H32C 109.5
H32B C32 H32C 109.5
C30 C33 H33A 109.5
C30 C33 H33B 109.5
H33A C33 H33B 109.5
C30 C33 H33C 109.5
H33A C33 H33C 109.5
H33B C33 H33C 109.5
C36 C34 C35 109.6(2)
C36 C34 C11 112.3(2)
C35 C34 C11 110.6(2)
C36 C34 C37 107.0(3)
C35 C34 C37 109.6(3)
C11 C34 C37 107.8(2)
C34 C35 H35A 109.5
C34 C35 H35B 109.5
H35A C35 H35B 109.5
C34 C35 H35C 109.5
H35A C35 H35C 109.5
H35B C35 H35C 109.5
C34 C36 H36A 109.5
C34 C36 H36B 109.5
H36A C36 H36B 109.5
C34 C36 H36C 109.5
H36A C36 H36C 109.5
H36B C36 H36C 109.5
C34 C37 H37A 109.5
C34 C37 H37B 109.5
H37A C37 H37B 109.5
C34 C37 H37C 109.5
H37A C37 H37C 109.5
H37B C37 H37C 109.5

loop_
_geom_bond_atom_site_label_1
_geom_bond_atom_site_label_2
_geom_bond_distance
V1 O1 1.5884(14)
V1 O1M 1.8187(14)
V1 O2 1.8455(14)
V1 O3 1.8548(14)
V1 O2M 2.2834(15)
V1 N1 2.3472(16)
N1 C15 1.492(2)
N1 C8 1.493(2)
N1 C7 1.497(2)
O1M C1M 1.415(3)
C1 O3 1.354(2)
C1 C2 1.399(3)
C1 C6 1.404(3)
C1M H1M1 0.9800
C1M H1M2 0.9800
C1M H1M3 0.9800
O2 C14 1.345(2)
O2M C2M 1.418(3)
O2M H2M 0.90(3)
N2 C21 1.335(4)
N2 C17 1.346(3)
C2 C3 1.378(3)
C2 C7 1.500(3)
C2M H2M1 0.9800
C2M H2M2 0.9800
C2M H2M3 0.9800
C3 C4 1.394(3)
C3 H3 0.99(2)
O3M C3M 1.399(3)
O3M H3M 0.89(3)
C3M H3M1 0.9800
C3M H3M2 0.9800
C3M H3M3 0.9800
C4 C5 1.390(3)
C4 C22 1.529(3)
C5 C6 1.395(3)
C5 H5 0.86(3)
C6 C26 1.536(3)
C7 H7A 0.9900
C7 H7B 0.9900
C8 C9 1.496(3)
C8 H8A 0.9900
C8 H8B 0.9900
C9 C10 1.384(3)
C9 C14 1.395(3)
C10 C11 1.382(3)
C10 H10 0.97(3)
C11 C12 1.394(3)
C11 C34 1.526(3)
C12 C13 1.388(3)
C12 H12 1.00(2)
C13 C14 1.408(3)
C13 C30 1.535(3)
C15 C16 1.538(3)
C15 H15A 0.9900
C15 H15B 0.9900
C16 C17 1.503(3)
C16 H16A 0.9900
C16 H16B 0.9900
C17 C18 1.361(3)
C18 C19 1.383(4)
C18 H18 0.81(3)
C19 C20 1.354(5)
C19 H19 0.92(3)
C20 C21 1.363(5)
C20 H20 0.96(3)
C21 H21 1.02(4)
C22 C24 1.532(3)
C22 C23 1.536(3)
C22 C25 1.542(3)
C23 H23A 0.9800
C23 H23B 0.9800
C23 H23C 0.9800
C24 H24A 0.9800
C24 H24B 0.9800
C24 H24C 0.9800
C25 H25A 0.9800
C25 H25B 0.9800
C25 H25C 0.9800
C26 C28 1.527(3)
C26 C29 1.528(3)
C26 C27 1.530(3)
C27 H27A 0.9800
C27 H27B 0.9800
C27 H27C 0.9800
C28 H28A 0.9800
C28 H28B 0.9800
C28 H28C 0.9800
C29 H29A 0.9800
C29 H29B 0.9800
C29 H29C 0.9800
C30 C31 1.528(4)
C30 C32 1.534(3)
C30 C33 1.535(3)
C31 H31A 0.9800
C31 H31B 0.9800
C31 H31C 0.9800
C32 H32A 0.9800
C32 H32B 0.9800
C32 H32C 0.9800
C33 H33A 0.9800
C33 H33B 0.9800
C33 H33C 0.9800
C34 C36 1.508(4)
C34 C35 1.510(4)
C34 C37 1.547(5)
C35 H35A 0.9800
C35 H35B 0.9800
C35 H35C 0.9800
C36 H36A 0.9800
C36 H36B 0.9800
C36 H36C 0.9800
C37 H37A 0.9800
C37 H37B 0.9800
C37 H37C 0.9800

loop_
_geom_hbond_atom_site_label_D
_geom_hbond_atom_site_label_H
_geom_hbond_atom_site_label_A
_geom_hbond_distance_DH
_geom_hbond_distance_HA
_geom_hbond_distance_DA
_geom_hbond_angle_DHA
_geom_hbond_site_symmetry_A
O2M H2M O3M 0.90(3) 1.76(3) 2.650(2) 169(3) 2_666
O3M H3M O1M 0.89(3) 1.89(3) 2.741(2) 160(3) .

loop_
_geom_torsion_atom_site_label_1
_geom_torsion_atom_site_label_2
_geom_torsion_atom_site_label_3
_geom_torsion_atom_site_label_4
_geom_torsion
O1 V1 N1 C15 1.88(13)
O1M V1 N1 C15 -179.6(3)
O2 V1 N1 C15 -98.15(12)
O3 V1 N1 C15 102.15(12)
O2M V1 N1 C15 -178.32(13)
O1 V1 N1 C8 123.06(12)
O1M V1 N1 C8 -58.4(4)
O2 V1 N1 C8 23.03(12)
O3 V1 N1 C8 -136.67(12)
O2M V1 N1 C8 -57.14(12)
O1 V1 N1 C7 -119.77(12)
O1M V1 N1 C7 58.8(4)
O2 V1 N1 C7 140.19(12)
O3 V1 N1 C7 -19.50(12)
O2M V1 N1 C7 60.02(12)
O1 V1 O1M C1M -9.95(19)
O2 V1 O1M C1M 91.38(18)
O3 V1 O1M C1M -111.42(18)
O2M V1 O1M C1M 170.29(18)
N1 V1 O1M C1M 171.5(3)
O1 V1 O2 C14 -52.62(18)
O1M V1 O2 C14 -154.57(17)
O3 V1 O2 C14 91.3(2)
O2M V1 O2 C14 121.93(18)
N1 V1 O2 C14 36.84(17)
O1 V1 O2M C2M 111.7(7)
O1M V1 O2M C2M -70.77(17)
O2 V1 O2M C2M 25.77(17)
O3 V1 O2M C2M -166.93(17)
N1 V1 O2M C2M 109.48(17)
O3 C1 C2 C3 179.45(17)
C6 C1 C2 C3 1.8(3)
O3 C1 C2 C7 -1.1(3)
C6 C1 C2 C7 -178.84(17)
C2 C1 O3 V1 60.9(2)
C6 C1 O3 V1 -121.48(18)
O1 V1 O3 C1 46.94(17)
O1M V1 O3 C1 148.83(16)
O2 V1 O3 C1 -96.9(2)
O2M V1 O3 C1 -127.66(17)
N1 V1 O3 C1 -42.46(16)
C1 C2 C3 C4 -1.4(3)
C7 C2 C3 C4 179.27(18)
C2 C3 C4 C5 0.3(3)
C2 C3 C4 C22 179.36(19)
C3 C4 C5 C6 0.4(3)
C22 C4 C5 C6 -178.6(2)
C4 C5 C6 C1 -0.1(3)
C4 C5 C6 C26 178.72(19)
O3 C1 C6 C5 -178.59(18)
C2 C1 C6 C5 -1.0(3)
O3 C1 C6 C26 2.6(3)
C2 C1 C6 C26 -179.81(18)
C15 N1 C7 C2 -57.0(2)
C8 N1 C7 C2 -177.76(16)
V1 N1 C7 C2 64.51(17)
C3 C2 C7 N1 119.0(2)
C1 C2 C7 N1 -60.4(2)
C15 N1 C8 C9 55.6(2)
C7 N1 C8 C9 176.42(16)
V1 N1 C8 C9 -65.54(17)
N1 C8 C9 C10 -118.0(2)
N1 C8 C9 C14 59.9(2)
C14 C9 C10 C11 0.9(3)
C8 C9 C10 C11 178.71(19)
C9 C10 C11 C12 2.3(3)
C9 C10 C11 C34 -175.6(2)
C10 C11 C12 C13 -2.5(3)
C34 C11 C12 C13 175.5(2)
C11 C12 C13 C14 -0.6(3)
C11 C12 C13 C30 -178.4(2)
V1 O2 C14 C9 -55.2(3)
V1 O2 C14 C13 126.65(18)
C10 C9 C14 O2 177.70(18)
C8 C9 C14 O2 -0.2(3)
C10 C9 C14 C13 -4.1(3)
C8 C9 C14 C13 177.93(18)
C12 C13 C14 O2 -178.02(18)
C30 C13 C14 O2 -0.2(3)
C12 C13 C14 C9 3.9(3)
C30 C13 C14 C9 -178.27(19)
C8 N1 C15 C16 59.1(2)
C7 N1 C15 C16 -60.0(2)
V1 N1 C15 C16 179.21(14)
N1 C15 C16 C17 179.78(17)
C21 N2 C17 C18 0.2(4)
C21 N2 C17 C16 -179.5(2)
C15 C16 C17 N2 79.8(2)
C15 C16 C17 C18 -99.9(2)
N2 C17 C18 C19 -0.4(4)
C16 C17 C18 C19 179.3(2)
C17 C18 C19 C20 0.0(4)
C18 C19 C20 C21 0.5(4)
C17 N2 C21 C20 0.3(4)
C19 C20 C21 N2 -0.7(5)
C5 C4 C22 C24 0.8(3)
C3 C4 C22 C24 -178.3(2)
C5 C4 C22 C23 -119.2(2)
C3 C4 C22 C23 61.7(3)
C5 C4 C22 C25 121.2(2)
C3 C4 C22 C25 -57.8(3)
C5 C6 C26 C28 -114.0(2)
C1 C6 C26 C28 64.8(3)
C5 C6 C26 C29 5.3(3)
C1 C6 C26 C29 -176.0(2)
C5 C6 C26 C27 125.4(2)
C1 C6 C26 C27 -55.9(3)
C12 C13 C30 C31 -129.8(2)
C14 C13 C30 C31 52.5(3)
C12 C13 C30 C32 108.8(2)
C14 C13 C30 C32 -69.0(3)
C12 C13 C30 C33 -10.0(3)
C14 C13 C30 C33 172.3(2)
C10 C11 C34 C36 -0.7(4)
C12 C11 C34 C36 -178.6(2)
C10 C11 C34 C35 -123.5(3)
C12 C11 C34 C35 58.6(3)
C10 C11 C34 C37 116.8(3)
C12 C11 C34 C37 -61.1(3)
